data_4020656
loop_
_publ_author_name
'Jignesh Patel'
'Nadia Pelloux-L\'eon'
'Fr\'ed\'eric Minassian'
'Yannick Vall\'ee'

_publ_section_title
;
 Syntheses of S-Enantiomers of Hanishin, Longamide B,
 and Longamide B Methyl Ester from L-Aspartic Acid \b-Methyl Ester:
 Establishment of Absolute Stereochemistry
;
_journal_name_full 'Journal of Organic Chemistry'
_journal_page_first 9081
_journal_page_last 9084
_journal_paper_doi 10.1021/jo051555l
_journal_volume 70
_journal_year 2005
_chemical_formula_moiety 'C10 H10 Br2 N2 O3 '
_chemical_formula_sum 'C10 H10 Br2 N2 O3'
_chemical_formula_weight 366.01
_space_group_IT_number 19
_symmetry_cell_setting orthorhombic
_symmetry_Int_Tables_number 19
_symmetry_space_group_name_Hall 'P 2ac 2ab'
_symmetry_space_group_name_H-M 'P 21 21 21'
_cell_angle_alpha 90
_cell_angle_beta 90
_cell_angle_gamma 90
_cell_formula_units_Z 4
_cell_length_a 5.497(2)
_cell_length_b 9.9352(6)
_cell_length_c 23.478(4)
_cell_measurement_temperature 293.0
_cell_volume 1282.2(4)
_diffrn_ambient_temperature 293.0
_exptl_crystal_density_diffrn 1.896
_cod_depositor_comments
;
The following automatic conversions were performed:
data name '_geom_bond_atom_site_label_D' replaced with
'_geom_hbond_atom_site_label_D' as specified in the replacement file
'/home/antanas/src/cod-tools/trunk/data/replacement-values/replacement_tags.lst'.

data
name '_geom_bond_atom_site_label_H' replaced with
'_geom_hbond_atom_site_label_H' as specified in the replacement file
'/home/antanas/src/cod-tools/trunk/data/replacement-values/replacement_tags.lst'.

data
name '_geom_bond_atom_site_label_A' replaced with
'_geom_hbond_atom_site_label_A' as specified in the replacement file
'/home/antanas/src/cod-tools/trunk/data/replacement-values/replacement_tags.lst'.

data
name '_geom_bond_distance_DH' replaced with '_geom_hbond_distance_DH'
as specified in the replacement file
'/home/antanas/src/cod-tools/trunk/data/replacement-values/replacement_tags.lst'.

data
name '_geom_contact_distance_HA' replaced with
'_geom_hbond_distance_HA' as specified in the replacement file
'/home/antanas/src/cod-tools/trunk/data/replacement-values/replacement_tags.lst'.

data
name '_geom_contact_distance_DA' replaced with
'_geom_hbond_distance_DA' as specified in the replacement file
'/home/antanas/src/cod-tools/trunk/data/replacement-values/replacement_tags.lst'.

data
name '_geom_angle_DHA' replaced with '_geom_hbond_angle_DHA' as
specified in the replacement file
'/home/antanas/src/cod-tools/trunk/data/replacement-values/replacement_tags.lst'.

data
name '_geom_contact_site_symmetry_A' replaced with
'_geom_hbond_site_symmetry_A' as specified in the replacement file
'/home/antanas/src/cod-tools/trunk/data/replacement-values/replacement_tags.lst'.

Automatic conversion script
Id: cif_correct_tags 5005 2017-03-03 11:38:54Z antanas 
;
_cod_original_formula_sum 'C10 H10 Br2 N2 O3 '
_cod_database_code 4020656

loop_
_symmetry_equiv_pos_as_xyz
'  +x,  +y,  +z'
'1/2-x,  -y,1/2+z'
'1/2+x,1/2-y,  -z'
'  -x,1/2+y,1/2-z'

loop_
_atom_site_label
_atom_site_fract_x
_atom_site_fract_y
_atom_site_fract_z
_atom_site_U_iso_or_equiv
_atom_site_occupancy
_atom_site_refinement_flags
_atom_site_adp_type
_atom_site_calc_flag
_atom_site_calc_attached_atom
Br(2a) -0.5048(1) 0.09028(5) -0.75934(2) 0.0597(1) 1.000 . Uani d ?
Br(3a) -0.9699(1) -0.14115(6) -0.80646(2) 0.0669(1) 1.000 . Uani d ?
O(6a) -0.9094(5) -0.2820(3) -0.5618(1) 0.0480(8) 1.000 . Uani d ?
O(11a) -0.2303(7) 0.2277(4) -0.5583(2) 0.077(1) 1.000 . Uani d ?
O(12) -0.5288(8) 0.3689(3) -0.5809(2) 0.069(1) 1.000 . Uani d ?
N(1) -0.6167(6) -0.0589(3) -0.6604(1) 0.0339(7) 1.000 . Uani d ?
N(7) -0.5805(6) -0.1464(3) -0.5498(1) 0.0415(8) 1.000 . Uani d ?
C(2) -0.6698(8) -0.0373(4) -0.7171(2) 0.0399(9) 1.000 . Uani d ?
C(3) -0.8467(7) -0.1249(4) -0.7322(2) 0.0387(8) 1.000 . Uani d ?
C(4) -0.9141(7) -0.2020(4) -0.6853(2) 0.0404(9) 1.000 . Uani d ?
C(5) -0.7682(7) -0.1610(3) -0.6408(2) 0.0330(8) 1.000 . Uani d ?
C(6) -0.7578(7) -0.2032(4) -0.5809(2) 0.0375(8) 1.000 . Uani d ?
C(8) -0.3765(8) -0.0743(4) -0.5758(2) 0.045(1) 1.000 . Uani d ?
C(9) -0.4596(7) 0.0192(4) -0.6224(2) 0.0407(9) 1.000 . Uani d ?
C(10) -0.5938(8) 0.1458(4) -0.6029(2) 0.044(1) 1.000 . Uani d ?
C(11) -0.4287(9) 0.2492(4) -0.5766(2) 0.049(1) 1.000 . Uani d ?
C(13) -0.387(1) 0.4804(6) -0.5580(3) 0.097(2) 1.000 . Uani d ?
H(1) -1.0365 -0.2694 -0.6842 0.049 1.000 . Uiso c ?
H(2) -0.5606 -0.1773 -0.5166 0.083 1.000 . Uiso c ?
H(3) -0.2962 -0.0231 -0.5473 0.054 1.000 . Uiso c ?
H(4) -0.2663 -0.1379 -0.5915 0.054 1.000 . Uiso c ?
H(5) -0.3205 0.0465 -0.6434 0.049 1.000 . Uiso c ?
H(6) -0.7127 0.1206 -0.5755 0.053 1.000 . Uiso c ?
H(7) -0.6718 0.1849 -0.6350 0.053 1.000 . Uiso c ?
H(8) -0.3595 0.4665 -0.5185 0.116 1.000 . Uiso c ?
H(9) -0.4729 0.5622 -0.5634 0.116 1.000 . Uiso c ?
H(10) -0.2348 0.4851 -0.5773 0.116 1.000 . Uiso c ?

loop_
_atom_site_aniso_label
_atom_site_aniso_U_11
_atom_site_aniso_U_22
_atom_site_aniso_U_33
_atom_site_aniso_U_12
_atom_site_aniso_U_13
_atom_site_aniso_U_23
Br(2a) 0.0621(2) 0.0662(2) 0.0509(2) -0.0101(2) 0.0025(3) 0.0234(2)
Br(3a) 0.0804(3) 0.0900(3) 0.0302(2) -0.0133(3) -0.0094(3) -0.0072(2)
O(6a) 0.052(2) 0.055(2) 0.037(1) 0.004(1) 0.013(1) 0.014(1)
O(11a) 0.072(2) 0.068(2) 0.092(3) -0.016(2) -0.040(2) 0.002(2)
O(12) 0.102(3) 0.044(1) 0.061(2) 0.008(2) -0.005(2) -0.011(1)
N(1) 0.034(1) 0.037(1) 0.031(1) 0.003(1) 0.002(1) 0.005(1)
N(7) 0.050(2) 0.044(2) 0.031(2) 0.008(1) -0.008(1) 0.005(1)
C(2) 0.042(2) 0.046(2) 0.031(2) 0.005(1) 0.001(2) 0.004(1)
C(3) 0.045(2) 0.045(2) 0.026(1) 0.007(1) 0.003(1) -0.006(1)
C(4) 0.045(2) 0.042(2) 0.034(2) -0.016(2) 0.003(2) -0.003(1)
C(5) 0.037(2) 0.029(2) 0.033(2) 0.002(1) 0.004(1) 0.001(1)
C(6) 0.041(2) 0.039(2) 0.032(2) 0.015(1) 0.002(1) -0.001(1)
C(8) 0.042(2) 0.046(2) 0.047(2) 0.011(2) -0.010(2) 0.003(2)
C(9) 0.038(2) 0.047(2) 0.038(2) -0.002(1) -0.003(2) 0.002(1)
C(10) 0.055(2) 0.037(2) 0.041(2) 0.003(1) -0.014(2) 0.006(2)
C(11) 0.066(2) 0.047(2) 0.035(2) -0.011(1) -0.006(2) -0.002(2)
C(13) 0.135(6) 0.059(3) 0.096(5) -0.026(3) -0.007(5) -0.028(3)

loop_
_geom_bond_atom_site_label_1
_geom_bond_atom_site_label_2
_geom_bond_distance
_geom_bond_site_symmetry_1
_geom_bond_site_symmetry_2
_geom_bond_publ_flag
Br(2a) C(2) 1.847(5) . . yes
Br(3a) C(3) 1.878(5) . . yes
O(6a) C(6) 1.227(6) . . yes
O(11a) C(11) 1.192(7) . . yes
O(12) C(11) 1.314(6) . . yes
O(12) C(13) 1.458(8) . . yes
N(1) C(2) 1.381(6) . . yes
N(1) C(5) 1.391(5) . . yes
N(1) C(9) 1.464(6) . . yes
N(7) C(6) 1.341(6) . . yes
N(7) C(8) 1.464(7) . . yes
N(7) H(2) 0.84 . . no
C(2) C(3) 1.351(7) . . yes
C(3) C(4) 1.391(7) . . yes
C(4) C(5) 1.378(7) . . yes
C(4) H(1) 0.95 . . no
C(5) C(6) 1.470(6) . . yes
C(8) C(9) 1.505(7) . . yes
C(8) H(3) 0.95 . . no
C(8) H(4) 0.95 . . no
C(9) C(10) 1.528(7) . . yes
C(9) H(5) 0.95 . . no
C(10) C(11) 1.504(7) . . yes
C(10) H(6) 0.95 . . no
C(10) H(7) 0.95 . . no
C(13) H(8) 0.95 . . no
C(13) H(9) 0.95 . . no
C(13) H(10) 0.95 . . no

loop_
_geom_hbond_atom_site_label_D
_geom_hbond_atom_site_label_H
_geom_hbond_atom_site_label_A
_geom_hbond_distance_DH
_geom_hbond_distance_HA
_geom_hbond_distance_DA
_geom_hbond_angle_DHA
_geom_hbond_site_symmetry_A
N(7) H(2) O(6a) 0.84 2.06 2.875(5) 161.5 3_544

loop_
_cod_related_entry_id
_cod_related_entry_database
_cod_related_entry_code
1 ChemSpider 8841903
